data_4318276
loop_
_publ_author_name
'Arunashree Panda'
'Matthias Stender'
'Robert J. Wright'
'Marilyn M. Olmstead'
'Peter Klavins'
'Philip P. Power'

_publ_section_title
;
 Synthesis and Characterization of Three-Coordinate and Related
 \b-Diketiminate Derivatives of Manganese, Iron, and Cobalt
;
_journal_name_full 'Inorganic Chemistry'
_journal_page_first 3909
_journal_page_last 3916
_journal_paper_doi 10.1021/ic025552s
_journal_volume 41
_journal_year 2002
_chemical_formula_sum 'C35 H59 Co N3 Si2'
_chemical_formula_weight 636.96
_chemical_name_common NacNacCoN(SiMe3)2
_chemical_name_systematic
; 
 ? 
;
_space_group_IT_number 14
_symmetry_cell_setting monoclinic
_symmetry_space_group_name_Hall '-P 2yn'
_symmetry_space_group_name_H-M 'P 1 21/n 1'
_atom_sites_solution_hydrogens geom
_atom_sites_solution_primary direct
_atom_sites_solution_secondary difmap
_audit_creation_method SHELXL-97
_cell_angle_alpha 90.00
_cell_angle_beta 91.0900(10)
_cell_angle_gamma 90.00
_cell_formula_units_Z 4
_cell_length_a 9.0909(5)
_cell_length_b 20.1988(12)
_cell_length_c 20.1048(12)
_cell_measurement_reflns_used 7794
_cell_measurement_temperature 90(2)
_cell_measurement_theta_max 31.42
_cell_measurement_theta_min 2.26
_cell_volume 3691.1(4)
_computing_cell_refinement 'Bruker SMART'
_computing_data_collection 'Bruker SMART'
_computing_data_reduction 'Bruker SHELXTL v. 5.10'
_computing_molecular_graphics 'XP, Bruker SHELXTL v. 5.10'
_computing_publication_material 'XCIF, Bruker SHELXTL v. 5.10'
_computing_structure_refinement 'XL, Bruker SHELXTL v. 5.10'
_computing_structure_solution 'XS, Bruker SHELXTL v. 5.10'
_diffrn_ambient_temperature 90(2)
_diffrn_measured_fraction_theta_full 0.947
_diffrn_measured_fraction_theta_max 0.947
_diffrn_measurement_device_type 'Bruker SMART 1000'
_diffrn_measurement_method /w
_diffrn_radiation_monochromator graphite
_diffrn_radiation_source 'normal-focus sealed tube'
_diffrn_radiation_type MoK\a
_diffrn_radiation_wavelength 0.71073
_diffrn_reflns_av_R_equivalents 0.0000
_diffrn_reflns_av_sigmaI/netI 0.0282
_diffrn_reflns_limit_h_max 13
_diffrn_reflns_limit_h_min -13
_diffrn_reflns_limit_k_max 29
_diffrn_reflns_limit_k_min 0
_diffrn_reflns_limit_l_max 29
_diffrn_reflns_limit_l_min 0
_diffrn_reflns_number 11638
_diffrn_reflns_theta_full 31.50
_diffrn_reflns_theta_max 31.50
_diffrn_reflns_theta_min 2.02
_diffrn_standards_decay_% <0.01
_diffrn_standards_number '50 frames remeasured'
_exptl_absorpt_coefficient_mu 0.556
_exptl_absorpt_correction_T_max 0.8885
_exptl_absorpt_correction_T_min 0.8828
_exptl_absorpt_correction_type empirical
_exptl_absorpt_process_details
;SADABS: an empirical absorption program by G. M. Sheldrick
using the method described by Blessing, R. H.; Acta Cryst.
A51, 1995, 33.
;
_exptl_crystal_colour red
_exptl_crystal_density_diffrn 1.146
_exptl_crystal_density_method 'not measured'
_exptl_crystal_description block
_exptl_crystal_F_000 1380
_exptl_crystal_size_max 0.62
_exptl_crystal_size_mid 0.33
_exptl_crystal_size_min 0.28
_refine_diff_density_max 0.469
_refine_diff_density_min -0.262
_refine_diff_density_rms 0.057
_refine_ls_extinction_method none
_refine_ls_goodness_of_fit_ref 1.021
_refine_ls_hydrogen_treatment constr
_refine_ls_matrix_type full
_refine_ls_number_parameters 386
_refine_ls_number_reflns 11638
_refine_ls_number_restraints 0
_refine_ls_restrained_S_all 1.021
_refine_ls_R_factor_all 0.0493
_refine_ls_R_factor_gt 0.0342
_refine_ls_shift/su_max 0.003
_refine_ls_shift/su_mean 0.000
_refine_ls_structure_factor_coef Fsqd
_refine_ls_weighting_details 'calc w=1/[\s^2^(Fo^2^)+(0.0402P)^2^+1.4461P] where P=(Fo^2^+2Fc^2^)/3'
_refine_ls_weighting_scheme calc
_refine_ls_wR_factor_gt 0.0803
_refine_ls_wR_factor_ref 0.0864
_reflns_number_gt 9388
_reflns_number_total 11638
_reflns_threshold_expression >2sigma(I)
_cod_data_source_file ic025552s_s1_1.cif
_cod_data_source_block mas31
_cod_database_code 4318276

loop_
_symmetry_equiv_pos_as_xyz
'x, y, z'
'-x+1/2, y+1/2, -z+1/2'
'-x, -y, -z'
'x-1/2, -y-1/2, z-1/2'

loop_
_atom_site_label
_atom_site_type_symbol
_atom_site_fract_x
_atom_site_fract_y
_atom_site_fract_z
_atom_site_U_iso_or_equiv
_atom_site_adp_type
_atom_site_occupancy
_atom_site_symmetry_multiplicity
_atom_site_calc_flag
_atom_site_refinement_flags
_atom_site_disorder_assembly
_atom_site_disorder_group
Co1 Co 0.195530(18) 0.245406(8) 0.620566(8) 0.01253(4) Uani 1 1 d . . .
N1 N 0.10460(11) 0.16567(5) 0.57968(5) 0.01349(19) Uani 1 1 d . . .
N2 N 0.09254(11) 0.31007(5) 0.56501(5) 0.01358(19) Uani 1 1 d . . .
N3 N 0.30828(12) 0.25281(5) 0.70097(5) 0.01510(19) Uani 1 1 d . . .
Si1 Si 0.21610(4) 0.231655(17) 0.771387(17) 0.01581(7) Uani 1 1 d . . .
Si2 Si 0.49547(4) 0.263863(19) 0.695957(18) 0.01800(7) Uani 1 1 d . . .
C1 C -0.00937(13) 0.16992(6) 0.53747(6) 0.0149(2) Uani 1 1 d . . .
C2 C -0.08036(13) 0.23000(6) 0.52108(6) 0.0162(2) Uani 1 1 d . . .
H2A H -0.1744 0.2258 0.5001 0.019 Uiso 1 1 calc R . .
C3 C -0.03141(13) 0.29473(6) 0.53145(6) 0.0148(2) Uani 1 1 d . . .
C4 C -0.06817(15) 0.10958(6) 0.50117(7) 0.0203(3) Uani 1 1 d . . .
H4A H 0.0063 0.0745 0.5024 0.030 Uiso 1 1 calc R . .
H4B H -0.0914 0.1212 0.4548 0.030 Uiso 1 1 calc R . .
H4C H -0.1574 0.0940 0.5228 0.030 Uiso 1 1 calc R . .
C5 C -0.12431(14) 0.34930(6) 0.50090(6) 0.0184(2) Uani 1 1 d . . .
H5A H -0.0602 0.3823 0.4806 0.028 Uiso 1 1 calc R . .
H5B H -0.1825 0.3704 0.5355 0.028 Uiso 1 1 calc R . .
H5C H -0.1905 0.3306 0.4668 0.028 Uiso 1 1 calc R . .
C6 C 0.17404(14) 0.10265(6) 0.59148(6) 0.0150(2) Uani 1 1 d . . .
C7 C 0.31434(14) 0.09260(6) 0.56419(6) 0.0165(2) Uani 1 1 d . . .
C8 C 0.38813(15) 0.03363(7) 0.57830(7) 0.0207(3) Uani 1 1 d . . .
H8A H 0.4829 0.0263 0.5606 0.025 Uiso 1 1 calc R . .
C9 C 0.32518(17) -0.01463(7) 0.61787(7) 0.0233(3) Uani 1 1 d . . .
H9A H 0.3769 -0.0545 0.6272 0.028 Uiso 1 1 calc R . .
C10 C 0.18716(16) -0.00447(7) 0.64361(7) 0.0218(3) Uani 1 1 d . . .
H10A H 0.1447 -0.0380 0.6703 0.026 Uiso 1 1 calc R . .
C11 C 0.10828(15) 0.05382(6) 0.63146(6) 0.0172(2) Uani 1 1 d . . .
C12 C -0.04469(15) 0.06049(7) 0.66061(7) 0.0205(3) Uani 1 1 d . . .
H12A H -0.0862 0.1043 0.6467 0.025 Uiso 1 1 calc R . .
C13 C -0.14915(17) 0.00587(8) 0.63478(8) 0.0285(3) Uani 1 1 d . . .
H13A H -0.1477 0.0048 0.5861 0.043 Uiso 1 1 calc R . .
H13B H -0.2493 0.0151 0.6493 0.043 Uiso 1 1 calc R . .
H13C H -0.1169 -0.0371 0.6525 0.043 Uiso 1 1 calc R . .
C14 C -0.04150(18) 0.05769(7) 0.73705(7) 0.0271(3) Uani 1 1 d . . .
H14A H 0.0235 0.0925 0.7546 0.041 Uiso 1 1 calc R . .
H14B H -0.0048 0.0144 0.7517 0.041 Uiso 1 1 calc R . .
H14C H -0.1411 0.0644 0.7536 0.041 Uiso 1 1 calc R . .
C15 C 0.38103(14) 0.14430(6) 0.51858(6) 0.0179(2) Uani 1 1 d . . .
H15A H 0.3547 0.1888 0.5366 0.021 Uiso 1 1 calc R . .
C16 C 0.31541(16) 0.13987(7) 0.44782(7) 0.0246(3) Uani 1 1 d . . .
H16A H 0.2085 0.1458 0.4493 0.037 Uiso 1 1 calc R . .
H16B H 0.3377 0.0964 0.4288 0.037 Uiso 1 1 calc R . .
H16C H 0.3581 0.1746 0.4202 0.037 Uiso 1 1 calc R . .
C17 C 0.54860(15) 0.14120(8) 0.51561(7) 0.0245(3) Uani 1 1 d . . .
H17A H 0.5905 0.1425 0.5609 0.037 Uiso 1 1 calc R . .
H17B H 0.5848 0.1791 0.4903 0.037 Uiso 1 1 calc R . .
H17C H 0.5780 0.1000 0.4938 0.037 Uiso 1 1 calc R . .
C18 C 0.15089(14) 0.37595(6) 0.55954(6) 0.0149(2) Uani 1 1 d . . .
C19 C 0.25592(14) 0.38806(6) 0.51008(6) 0.0166(2) Uani 1 1 d . . .
C20 C 0.31792(15) 0.45097(7) 0.50654(7) 0.0221(3) Uani 1 1 d . . .
H20A H 0.3888 0.4601 0.4736 0.027 Uiso 1 1 calc R . .
C21 C 0.27757(16) 0.50058(7) 0.55043(8) 0.0253(3) Uani 1 1 d . . .
H21A H 0.3216 0.5431 0.5477 0.030 Uiso 1 1 calc R . .
C22 C 0.17364(16) 0.48822(7) 0.59799(7) 0.0238(3) Uani 1 1 d . . .
H22A H 0.1465 0.5226 0.6276 0.029 Uiso 1 1 calc R . .
C23 C 0.10749(15) 0.42602(6) 0.60340(6) 0.0183(2) Uani 1 1 d . . .
C24 C -0.00612(16) 0.41447(7) 0.65662(7) 0.0225(3) Uani 1 1 d . . .
H24A H -0.0475 0.3690 0.6502 0.027 Uiso 1 1 calc R . .
C25 C -0.1339(2) 0.46413(8) 0.65190(8) 0.0343(4) Uani 1 1 d . . .
H25A H -0.1758 0.4638 0.6066 0.051 Uiso 1 1 calc R . .
H25B H -0.0975 0.5086 0.6626 0.051 Uiso 1 1 calc R . .
H25C H -0.2099 0.4516 0.6835 0.051 Uiso 1 1 calc R . .
C26 C 0.0671(2) 0.41754(8) 0.72583(7) 0.0343(4) Uani 1 1 d . . .
H26A H 0.1481 0.3855 0.7284 0.051 Uiso 1 1 calc R . .
H26B H -0.0055 0.4068 0.7596 0.051 Uiso 1 1 calc R . .
H26C H 0.1056 0.4622 0.7338 0.051 Uiso 1 1 calc R . .
C27 C 0.29991(14) 0.33389(6) 0.46173(6) 0.0177(2) Uani 1 1 d . . .
H27A H 0.2927 0.2906 0.4856 0.021 Uiso 1 1 calc R . .
C28 C 0.45804(15) 0.34082(8) 0.43783(7) 0.0246(3) Uani 1 1 d . . .
H28A H 0.5242 0.3482 0.4762 0.037 Uiso 1 1 calc R . .
H28B H 0.4642 0.3785 0.4073 0.037 Uiso 1 1 calc R . .
H28C H 0.4869 0.3002 0.4148 0.037 Uiso 1 1 calc R . .
C29 C 0.19525(16) 0.33074(8) 0.40082(7) 0.0255(3) Uani 1 1 d . . .
H29A H 0.0954 0.3208 0.4154 0.038 Uiso 1 1 calc R . .
H29B H 0.2280 0.2959 0.3705 0.038 Uiso 1 1 calc R . .
H29C H 0.1956 0.3735 0.3777 0.038 Uiso 1 1 calc R . .
C30 C 0.24676(17) 0.29014(7) 0.84314(7) 0.0254(3) Uani 1 1 d . . .
H30A H 0.2379 0.3359 0.8273 0.038 Uiso 1 1 calc R . .
H30B H 0.3454 0.2831 0.8624 0.038 Uiso 1 1 calc R . .
H30C H 0.1730 0.2819 0.8771 0.038 Uiso 1 1 calc R . .
C31 C 0.27601(16) 0.14823(7) 0.80326(7) 0.0240(3) Uani 1 1 d . . .
H31A H 0.2746 0.1163 0.7665 0.036 Uiso 1 1 calc R . .
H31B H 0.2087 0.1335 0.8377 0.036 Uiso 1 1 calc R . .
H31C H 0.3760 0.1514 0.8221 0.036 Uiso 1 1 calc R . .
C32 C 0.01349(15) 0.23283(7) 0.75107(7) 0.0208(3) Uani 1 1 d . . .
H32A H -0.0185 0.2786 0.7433 0.031 Uiso 1 1 calc R . .
H32B H -0.0406 0.2141 0.7883 0.031 Uiso 1 1 calc R . .
H32C H -0.0060 0.2064 0.7110 0.031 Uiso 1 1 calc R . .
C33 C 0.57227(18) 0.32194(9) 0.76067(8) 0.0329(3) Uani 1 1 d . . .
H33A H 0.5195 0.3642 0.7582 0.049 Uiso 1 1 calc R . .
H33B H 0.6770 0.3294 0.7527 0.049 Uiso 1 1 calc R . .
H33C H 0.5605 0.3025 0.8049 0.049 Uiso 1 1 calc R . .
C34 C 0.59816(17) 0.18348(8) 0.70446(8) 0.0289(3) Uani 1 1 d . . .
H34A H 0.5500 0.1497 0.6766 0.043 Uiso 1 1 calc R . .
H34B H 0.5983 0.1692 0.7510 0.043 Uiso 1 1 calc R . .
H34C H 0.6997 0.1896 0.6902 0.043 Uiso 1 1 calc R . .
C35 C 0.54010(16) 0.30166(8) 0.61361(7) 0.0253(3) Uani 1 1 d . . .
H35A H 0.4956 0.3458 0.6104 0.038 Uiso 1 1 calc R . .
H35B H 0.5009 0.2736 0.5777 0.038 Uiso 1 1 calc R . .
H35C H 0.6471 0.3054 0.6097 0.038 Uiso 1 1 calc R . .

loop_
_atom_site_aniso_label
_atom_site_aniso_U_11
_atom_site_aniso_U_22
_atom_site_aniso_U_33
_atom_site_aniso_U_23
_atom_site_aniso_U_13
_atom_site_aniso_U_12
Co1 0.01384(8) 0.01112(8) 0.01257(7) -0.00016(5) -0.00160(5) -0.00004(6)
N1 0.0136(5) 0.0111(4) 0.0157(5) -0.0002(3) -0.0006(4) -0.0002(4)
N2 0.0146(5) 0.0117(4) 0.0144(4) 0.0003(3) -0.0004(4) -0.0001(4)
N3 0.0158(5) 0.0157(5) 0.0138(4) 0.0006(4) -0.0013(4) -0.0008(4)
Si1 0.01778(16) 0.01649(16) 0.01311(15) 0.00077(11) -0.00076(12) -0.00032(12)
Si2 0.01506(16) 0.02192(18) 0.01693(16) -0.00140(12) -0.00217(12) -0.00163(13)
C1 0.0144(5) 0.0147(5) 0.0157(5) -0.0010(4) 0.0005(4) -0.0026(4)
C2 0.0123(5) 0.0174(6) 0.0189(6) -0.0005(4) -0.0026(4) -0.0012(4)
C3 0.0143(5) 0.0162(5) 0.0141(5) 0.0014(4) 0.0009(4) 0.0015(4)
C4 0.0209(6) 0.0159(6) 0.0240(6) -0.0032(5) -0.0053(5) -0.0020(5)
C5 0.0163(6) 0.0174(6) 0.0213(6) 0.0029(4) -0.0029(4) 0.0022(5)
C6 0.0169(6) 0.0119(5) 0.0162(5) -0.0019(4) -0.0024(4) 0.0008(4)
C7 0.0174(6) 0.0152(5) 0.0169(5) -0.0026(4) -0.0016(4) 0.0002(4)
C8 0.0201(6) 0.0199(6) 0.0222(6) -0.0031(5) -0.0005(5) 0.0048(5)
C9 0.0296(7) 0.0169(6) 0.0234(6) 0.0002(5) -0.0023(5) 0.0073(5)
C10 0.0310(7) 0.0142(6) 0.0202(6) 0.0019(4) 0.0002(5) 0.0012(5)
C11 0.0198(6) 0.0140(5) 0.0178(6) -0.0017(4) 0.0000(4) -0.0012(5)
C12 0.0224(6) 0.0158(6) 0.0234(6) 0.0005(5) 0.0034(5) -0.0028(5)
C13 0.0277(7) 0.0234(7) 0.0347(8) -0.0011(6) 0.0026(6) -0.0086(6)
C14 0.0312(8) 0.0246(7) 0.0257(7) 0.0006(5) 0.0075(6) -0.0044(6)
C15 0.0159(6) 0.0169(6) 0.0209(6) -0.0026(4) 0.0018(4) -0.0010(5)
C16 0.0239(7) 0.0285(7) 0.0213(6) 0.0027(5) 0.0008(5) -0.0048(6)
C17 0.0184(6) 0.0291(7) 0.0262(7) -0.0063(5) 0.0037(5) -0.0026(5)
C18 0.0160(5) 0.0123(5) 0.0162(5) 0.0010(4) -0.0032(4) -0.0003(4)
C19 0.0149(6) 0.0153(6) 0.0193(6) 0.0027(4) -0.0026(4) -0.0001(4)
C20 0.0187(6) 0.0176(6) 0.0300(7) 0.0059(5) -0.0013(5) -0.0023(5)
C21 0.0247(7) 0.0127(6) 0.0382(8) 0.0025(5) -0.0051(6) -0.0024(5)
C22 0.0288(7) 0.0129(6) 0.0294(7) -0.0029(5) -0.0050(5) 0.0009(5)
C23 0.0219(6) 0.0146(5) 0.0184(6) -0.0010(4) -0.0033(5) 0.0022(5)
C24 0.0311(7) 0.0177(6) 0.0186(6) -0.0022(5) 0.0021(5) 0.0046(5)
C25 0.0398(9) 0.0289(8) 0.0346(8) 0.0009(6) 0.0102(7) 0.0137(7)
C26 0.0548(11) 0.0283(8) 0.0197(7) -0.0011(6) -0.0036(7) 0.0003(7)
C27 0.0172(6) 0.0172(6) 0.0187(6) 0.0023(4) 0.0016(4) -0.0013(5)
C28 0.0199(6) 0.0300(7) 0.0240(7) 0.0006(5) 0.0049(5) -0.0011(5)
C29 0.0229(7) 0.0324(8) 0.0211(6) -0.0031(5) -0.0019(5) -0.0008(6)
C30 0.0334(8) 0.0276(7) 0.0152(6) -0.0034(5) -0.0003(5) -0.0037(6)
C31 0.0242(7) 0.0227(7) 0.0251(7) 0.0071(5) -0.0002(5) 0.0001(5)
C32 0.0192(6) 0.0224(6) 0.0210(6) 0.0006(5) 0.0022(5) 0.0004(5)
C33 0.0251(7) 0.0424(9) 0.0310(8) -0.0113(7) -0.0031(6) -0.0108(7)
C34 0.0220(7) 0.0362(8) 0.0284(7) 0.0024(6) -0.0011(5) 0.0085(6)
C35 0.0227(7) 0.0282(7) 0.0252(7) 0.0022(5) 0.0026(5) -0.0048(6)

loop_
_atom_type_symbol
_atom_type_description
_atom_type_scat_dispersion_real
_atom_type_scat_dispersion_imag
_atom_type_scat_source
C C 0.0033 0.0016 'International Tables Vol C Tables 4.2.6.8 and 6.1.1.4'
H H 0.0000 0.0000 'International Tables Vol C Tables 4.2.6.8 and 6.1.1.4'
N N 0.0061 0.0033 'International Tables Vol C Tables 4.2.6.8 and 6.1.1.4'
Si Si 0.0817 0.0704 'International Tables Vol C Tables 4.2.6.8 and 6.1.1.4'
Co Co 0.3494 0.9721 'International Tables Vol C Tables 4.2.6.8 and 6.1.1.4'

loop_
_geom_angle_atom_site_label_1
_geom_angle_atom_site_label_2
_geom_angle_atom_site_label_3
_geom_angle
_geom_angle_site_symmetry_1
_geom_angle_site_symmetry_3
_geom_angle_publ_flag
N3 Co1 N2 132.83(4) . . ?
N3 Co1 N1 129.03(4) . . ?
N2 Co1 N1 96.60(4) . . ?
C1 N1 C6 119.78(10) . . ?
C1 N1 Co1 121.75(8) . . ?
C6 N1 Co1 118.20(8) . . ?
C3 N2 C18 118.94(10) . . ?
C3 N2 Co1 121.66(8) . . ?
C18 N2 Co1 119.39(8) . . ?
Si1 N3 Si2 125.49(6) . . ?
Si1 N3 Co1 114.72(6) . . ?
Si2 N3 Co1 118.52(6) . . ?
N3 Si1 C32 108.07(6) . . ?
N3 Si1 C31 111.24(6) . . ?
C32 Si1 C31 111.22(6) . . ?
N3 Si1 C30 114.17(6) . . ?
C32 Si1 C30 106.80(7) . . ?
C31 Si1 C30 105.29(7) . . ?
N3 Si2 C35 109.60(6) . . ?
N3 Si2 C33 113.31(6) . . ?
C35 Si2 C33 105.89(7) . . ?
N3 Si2 C34 111.88(7) . . ?
C35 Si2 C34 108.47(7) . . ?
C33 Si2 C34 107.43(8) . . ?
N1 C1 C2 123.52(11) . . ?
N1 C1 C4 121.32(11) . . ?
C2 C1 C4 115.12(11) . . ?
C3 C2 C1 128.90(11) . . ?
N2 C3 C2 123.72(11) . . ?
N2 C3 C5 119.63(11) . . ?
C2 C3 C5 116.63(11) . . ?
C11 C6 C7 121.06(11) . . ?
C11 C6 N1 121.51(11) . . ?
C7 C6 N1 117.36(11) . . ?
C8 C7 C6 118.57(12) . . ?
C8 C7 C15 120.86(12) . . ?
C6 C7 C15 120.54(11) . . ?
C9 C8 C7 120.98(13) . . ?
C10 C9 C8 119.83(12) . . ?
C9 C10 C11 121.75(13) . . ?
C10 C11 C6 117.81(12) . . ?
C10 C11 C12 118.41(12) . . ?
C6 C11 C12 123.77(11) . . ?
C11 C12 C14 112.38(12) . . ?
C11 C12 C13 111.60(11) . . ?
C14 C12 C13 108.09(11) . . ?
C7 C15 C17 113.85(11) . . ?
C7 C15 C16 111.46(10) . . ?
C17 C15 C16 109.38(11) . . ?
C23 C18 C19 121.29(11) . . ?
C23 C18 N2 120.70(11) . . ?
C19 C18 N2 117.99(11) . . ?
C20 C19 C18 118.27(12) . . ?
C20 C19 C27 120.78(12) . . ?
C18 C19 C27 120.95(11) . . ?
C21 C20 C19 120.91(13) . . ?
C22 C21 C20 120.15(13) . . ?
C21 C22 C23 121.18(13) . . ?
C22 C23 C18 118.19(13) . . ?
C22 C23 C24 119.47(12) . . ?
C18 C23 C24 122.34(12) . . ?
C23 C24 C26 110.12(13) . . ?
C23 C24 C25 112.32(12) . . ?
C26 C24 C25 110.15(12) . . ?
C19 C27 C28 113.23(11) . . ?
C19 C27 C29 111.85(11) . . ?
C28 C27 C29 108.93(11) . . ?

loop_
_geom_bond_atom_site_label_1
_geom_bond_atom_site_label_2
_geom_bond_distance
_geom_bond_site_symmetry_2
_geom_bond_publ_flag
Co1 N3 1.9034(10) . ?
Co1 N2 1.9468(10) . ?
Co1 N1 1.9817(10) . ?
N1 C1 1.3295(16) . ?
N1 C6 1.4386(15) . ?
N2 C3 1.3386(16) . ?
N2 C18 1.4376(15) . ?
N3 Si1 1.7130(11) . ?
N3 Si2 1.7212(11) . ?
Si1 C32 1.8792(14) . ?
Si1 C31 1.8798(14) . ?
Si1 C30 1.8811(14) . ?
Si2 C35 1.8745(15) . ?
Si2 C33 1.8767(15) . ?
Si2 C34 1.8790(16) . ?
C1 C2 1.4106(17) . ?
C1 C4 1.5128(17) . ?
C2 C3 1.3955(17) . ?
C3 C5 1.5120(17) . ?
C6 C11 1.4123(17) . ?
C6 C7 1.4127(18) . ?
C7 C8 1.3936(18) . ?
C7 C15 1.5230(18) . ?
C8 C9 1.388(2) . ?
C9 C10 1.382(2) . ?
C10 C11 1.3975(18) . ?
C11 C12 1.5253(19) . ?
C12 C14 1.5376(19) . ?
C12 C13 1.5395(19) . ?
C15 C17 1.5269(18) . ?
C15 C16 1.5347(19) . ?
C18 C23 1.4033(17) . ?
C18 C19 1.4130(17) . ?
C19 C20 1.3924(18) . ?
C19 C27 1.5222(18) . ?
C20 C21 1.389(2) . ?
C21 C22 1.380(2) . ?
C22 C23 1.3979(19) . ?
C23 C24 1.5192(19) . ?
C24 C26 1.532(2) . ?
C24 C25 1.536(2) . ?
C27 C28 1.5307(19) . ?
C27 C29 1.5378(18) . ?
